data_4311521
loop_
_publ_author_name
'Vincent J. Catalano'
'Mark A. Malwitz'
'Anthony O. Etogo'

_publ_section_title
;
 Pyridine Substituted N-Heterocyclic Carbene Ligands as Supports for
 Au(I)-Ag(I) Interactions: Formation of a Chiral Coordination Polymer
;
_journal_name_full 'Inorganic Chemistry'
_journal_page_first 5714
_journal_page_last 5724
_journal_paper_doi 10.1021/ic049604k
_journal_volume 43
_journal_year 2004
_chemical_formula_sum 'C30 H23 Ag Au B2 F8 N10'
_chemical_formula_weight 1002.04
_chemical_name_common 7.CH3CN(right_hand)
_chemical_name_systematic
; 
 ? 
;
_space_group_IT_number 169
_symmetry_cell_setting hexagonal
_symmetry_space_group_name_Hall 'P 61'
_symmetry_space_group_name_H-M 'P 61'
_atom_sites_solution_hydrogens geom
_atom_sites_solution_primary direct
_atom_sites_solution_secondary difmap
_audit_creation_method SHELXL-97
_cell_angle_alpha 90.00
_cell_angle_beta 90.00
_cell_angle_gamma 120.00
_cell_formula_units_Z 6
_cell_length_a 13.1912(3)
_cell_length_b 13.1912(3)
_cell_length_c 32.5625(13)
_cell_measurement_reflns_used 8882
_cell_measurement_temperature 100(2)
_cell_measurement_theta_max 32.24
_cell_measurement_theta_min 2.59
_cell_volume 4907.0(3)
_computing_cell_refinement 'Bruker SMART'
_computing_data_collection 'Bruker SMART'
_computing_data_reduction 'Bruker SAINT'
_computing_molecular_graphics 'Bruker SHELXTL'
_computing_publication_material 'Bruker SHELXTL'
_computing_structure_refinement 'SHELXL-97 (Sheldrick, 1997)'
_computing_structure_solution 'SHELXS-97 (Sheldrick, 1990)'
_diffrn_ambient_temperature 100(2)
_diffrn_measured_fraction_theta_full 0.999
_diffrn_measured_fraction_theta_max 0.999
_diffrn_measurement_device_type 'CCD area detector'
_diffrn_measurement_method 'phi and omega scans'
_diffrn_radiation_monochromator graphite
_diffrn_radiation_source 'fine-focus sealed tube'
_diffrn_radiation_type MoK\a
_diffrn_radiation_wavelength 0.71073
_diffrn_reflns_av_R_equivalents 0.0529
_diffrn_reflns_av_sigmaI/netI 0.0449
_diffrn_reflns_limit_h_max 19
_diffrn_reflns_limit_h_min -19
_diffrn_reflns_limit_k_max 19
_diffrn_reflns_limit_k_min -19
_diffrn_reflns_limit_l_max 48
_diffrn_reflns_limit_l_min -48
_diffrn_reflns_number 81175
_diffrn_reflns_theta_full 32.25
_diffrn_reflns_theta_max 32.25
_diffrn_reflns_theta_min 1.78
_exptl_absorpt_coefficient_mu 5.165
_exptl_absorpt_correction_T_max 0.7268
_exptl_absorpt_correction_T_min 0.1822
_exptl_absorpt_correction_type SADABS
_exptl_crystal_colour colorless
_exptl_crystal_density_diffrn 2.035
_exptl_crystal_density_meas 0
_exptl_crystal_density_method 'not measured'
_exptl_crystal_description needle
_exptl_crystal_F_000 2886
_exptl_crystal_size_max 0.50
_exptl_crystal_size_mid 0.07
_exptl_crystal_size_min 0.07
_refine_diff_density_max 1.812
_refine_diff_density_min -1.094
_refine_diff_density_rms 0.133
_refine_ls_abs_structure_details 'Flack H D (1983), Acta Cryst. A39, 876-881'
_refine_ls_abs_structure_Flack 0.001(3)
_refine_ls_extinction_method none
_refine_ls_goodness_of_fit_ref 1.073
_refine_ls_hydrogen_treatment mixed
_refine_ls_matrix_type full
_refine_ls_number_parameters 469
_refine_ls_number_reflns 11529
_refine_ls_number_restraints 1
_refine_ls_restrained_S_all 1.073
_refine_ls_R_factor_all 0.0305
_refine_ls_R_factor_gt 0.0272
_refine_ls_shift/su_max 0.004
_refine_ls_shift/su_mean 0.000
_refine_ls_structure_factor_coef Fsqd
_refine_ls_weighting_details 'calc w=1/[\s^2^(Fo^2^)+(0.0200P)^2^+1.2000P] where P=(Fo^2^+2Fc^2^)/3'
_refine_ls_weighting_scheme calc
_refine_ls_wR_factor_gt 0.0597
_refine_ls_wR_factor_ref 0.0606
_reflns_number_gt 10819
_reflns_number_total 11529
_reflns_threshold_expression >2sigma(I)
_cod_data_source_file ic049604ksi20040323_054337_6.cif
_cod_data_source_block vjc433fm
_cod_depositor_comments
;
The following automatic conversions were performed:
'_symmetry_cell_setting' value 'Hexagonal' changed to 'hexagonal'
according to '/home/saulius/struct/CIF-dictionaries/cif_core.dic'
dictionary named 'cif_core.dic' version 2.4.1 from 2010-06-29.

Automatic conversion script
Id: cif_fix_enum 1527 2010-12-29 10:47:43Z saulius 
;
_cod_database_code 4311521

loop_
_symmetry_equiv_pos_as_xyz
'x, y, z'
'-y, x-y, z+1/3'
'-x+y, -x, z+2/3'
'-x, -y, z+1/2'
'y, -x+y, z+5/6'
'x-y, x, z+1/6'

loop_
_atom_site_label
_atom_site_type_symbol
_atom_site_fract_x
_atom_site_fract_y
_atom_site_fract_z
_atom_site_U_iso_or_equiv
_atom_site_adp_type
_atom_site_occupancy
_atom_site_symmetry_multiplicity
_atom_site_calc_flag
_atom_site_refinement_flags
_atom_site_disorder_assembly
_atom_site_disorder_group
Au1 Au 0.951304(10) 0.100368(11) 0.704527(4) 0.01229(3) Uani 1 1 d . . .
Ag1 Ag 0.87207(2) 0.01861(3) 0.787485(9) 0.01848(5) Uani 1 1 d . . .
B1 B 0.0870(5) 0.4378(4) 0.12106(16) 0.0264(9) Uani 1 1 d . . .
B2 B 0.1682(4) 0.5985(4) 0.91912(15) 0.0217(8) Uani 1 1 d . . .
F1 F 0.1943(3) 0.4451(3) 0.12783(9) 0.0387(7) Uani 1 1 d . . .
F2 F 0.0918(3) 0.4972(2) 0.08487(8) 0.0336(6) Uani 1 1 d . . .
F3 F 0.0610(2) 0.4885(2) 0.15371(8) 0.0321(6) Uani 1 1 d . . .
F4 F 0.0000(3) 0.3220(2) 0.11768(11) 0.0513(8) Uani 1 1 d . . .
F5 F 0.2449(2) 0.7172(2) 0.92642(9) 0.0340(6) Uani 1 1 d . . .
F6 F 0.1556(2) 0.5375(2) 0.95559(10) 0.0343(6) Uani 1 1 d . . .
F7 F 0.2160(2) 0.5592(3) 0.88897(9) 0.0369(7) Uani 1 1 d . . .
F8 F 0.0600(2) 0.5794(2) 0.90591(9) 0.0335(6) Uani 1 1 d . . .
N1 N 0.7550(2) -0.1526(2) 0.70929(9) 0.0130(5) Uani 1 1 d . . .
N2 N 0.6938(3) -0.0462(3) 0.68122(10) 0.0150(6) Uani 1 1 d . . .
N3 N 1.2138(2) 0.2275(3) 0.70051(11) 0.0201(6) Uani 1 1 d . . .
N4 N 1.1594(3) 0.3386(3) 0.72965(10) 0.0199(6) Uani 1 1 d . . .
N5 N 0.7477(3) 0.0856(3) 0.78487(12) 0.0249(7) Uani 1 1 d . . .
N6 N 0.8957(3) -0.1293(3) 0.75870(11) 0.0167(6) Uani 1 1 d . . .
C10 C 0.5897(4) 0.0610(4) 0.67237(14) 0.0255(8) Uani 1 1 d . . .
H10A H 0.5235 0.0006 0.6862 0.031 Uiso 1 1 calc R . .
N8 N 1.0615(3) 0.1437(3) 0.81645(10) 0.0192(6) Uani 1 1 d . . .
C24 C 0.9884(3) 0.3644(3) 0.72580(13) 0.0237(8) Uani 1 1 d . . .
H24A H 0.9646 0.3219 0.7007 0.028 Uiso 1 1 calc R . .
C1 C 0.7901(3) -0.0405(3) 0.69826(11) 0.0138(6) Uani 1 1 d . . .
C2 C 0.6381(3) -0.2273(3) 0.69878(13) 0.0195(7) Uani 1 1 d . . .
H2A H 0.5941 -0.3095 0.7030 0.023 Uiso 1 1 calc R . .
C3 C 0.6003(3) -0.1597(3) 0.68159(12) 0.0186(7) Uani 1 1 d . . .
H3A H 0.5237 -0.1851 0.6715 0.022 Uiso 1 1 calc R . .
C4 C 0.8326(3) -0.1896(3) 0.72623(12) 0.0157(6) Uani 1 1 d . . .
C5 C 0.8396(3) -0.2794(3) 0.70777(13) 0.0193(7) Uani 1 1 d . . .
H5A H 0.7910 -0.3206 0.6851 0.023 Uiso 1 1 calc R . .
C6 C 0.9203(4) -0.3080(4) 0.72338(13) 0.0251(8) Uani 1 1 d . . .
H6A H 0.9282 -0.3695 0.7116 0.030 Uiso 1 1 calc R . .
C7 C 0.9888(3) -0.2451(3) 0.75644(13) 0.0222(8) Uani 1 1 d . . .
H7A H 1.0458 -0.2617 0.7673 0.027 Uiso 1 1 calc R . .
C8 C 0.9733(3) -0.1577(3) 0.77356(13) 0.0192(7) Uani 1 1 d . . .
H8A H 1.0192 -0.1163 0.7967 0.023 Uiso 1 1 calc R . .
C9 C 0.6897(3) 0.0542(3) 0.66601(11) 0.0165(6) Uani 1 1 d . . .
N7 N 0.7861(3) 0.1353(3) 0.64711(11) 0.0200(6) Uani 1 1 d . . .
C13 C 0.7846(3) 0.2304(3) 0.63368(12) 0.0212(7) Uani 1 1 d . . .
H13A H 0.8527 0.2900 0.6205 0.025 Uiso 1 1 calc R . .
C12 C 0.6889(4) 0.2469(4) 0.63787(14) 0.0251(8) Uani 1 1 d . . .
H12A H 0.6913 0.3154 0.6275 0.030 Uiso 1 1 calc R . .
C11 C 0.5903(4) 0.1613(4) 0.65745(16) 0.0296(9) Uani 1 1 d . . .
H11A H 0.5236 0.1701 0.6608 0.036 Uiso 1 1 calc R . .
C15 C 1.1165(3) 0.2335(3) 0.71061(11) 0.0172(7) Uani 1 1 d . . .
C16 C 1.3147(3) 0.3253(4) 0.71454(13) 0.0285(10) Uani 1 1 d . . .
H16A H 1.3927 0.3401 0.7118 0.034 Uiso 1 1 calc R . .
C17 C 1.2807(3) 0.3948(4) 0.73262(14) 0.0289(9) Uani 1 1 d . . .
H17A H 1.3302 0.4685 0.7451 0.035 Uiso 1 1 calc R . .
C18 C 1.1527(4) 0.1399(3) 0.79982(14) 0.0245(8) Uani 1 1 d . . .
H18A H 1.1390 0.0909 0.7767 0.029 Uiso 1 1 calc R . .
C19 C 1.2652(4) 0.2037(4) 0.81476(14) 0.0286(9) Uani 1 1 d . . .
H19A H 1.3275 0.1982 0.8024 0.034 Uiso 1 1 calc R . .
C20 C 1.2853(4) 0.2762(4) 0.84825(14) 0.0317(10) Uani 1 1 d . . .
H20A H 1.3623 0.3223 0.8588 0.038 Uiso 1 1 calc R . .
C21 C 1.1944(4) 0.2814(4) 0.86597(13) 0.0269(9) Uani 1 1 d . . .
H21A H 1.2060 0.3300 0.8891 0.032 Uiso 1 1 calc R . .
C22 C 1.0836(3) 0.2125(3) 0.84886(12) 0.0194(7) Uani 1 1 d . . .
C23 C 1.0892(3) 0.3839(3) 0.74586(12) 0.0190(7) Uani 1 1 d . . .
N9 N 1.1318(3) 0.4472(3) 0.78017(11) 0.0248(7) Uani 1 1 d . . .
C27 C 1.0701(4) 0.4919(4) 0.79652(13) 0.0288(9) Uani 1 1 d . . .
H27A H 1.0993 0.5387 0.8205 0.035 Uiso 1 1 calc R . .
C26 C 0.9628(4) 0.4728(4) 0.77980(14) 0.0292(9) Uani 1 1 d . . .
H26A H 0.9190 0.5027 0.7930 0.035 Uiso 1 1 calc R . .
C25 C 0.9233(4) 0.4092(3) 0.74365(13) 0.0242(8) Uani 1 1 d . . .
H25A H 0.8527 0.3965 0.7312 0.029 Uiso 1 1 calc R . .
C28 C 0.6961(4) 0.1321(4) 0.77968(16) 0.0311(10) Uani 1 1 d . . .
C29 C 0.6297(5) 0.1926(5) 0.7709(2) 0.0547(17) Uani 1 1 d . . .
N1S N 0.3731(6) 0.7290(6) 0.0278(2) 0.079(2) Uani 1 1 d . . .
C1S C 0.3184(5) 0.5079(5) 0.0369(2) 0.0542(14) Uani 1 1 d . . .
H1SA H 0.3039 0.4845 0.0659 0.081 Uiso 1 1 calc R . .
H1SB H 0.3838 0.4998 0.0268 0.081 Uiso 1 1 calc R . .
H1SC H 0.2480 0.4577 0.0208 0.081 Uiso 1 1 calc R . .
C2S C 0.3469(5) 0.6292(6) 0.0330(2) 0.0517(15) Uani 1 1 d . . .

loop_
_atom_site_aniso_label
_atom_site_aniso_U_11
_atom_site_aniso_U_22
_atom_site_aniso_U_33
_atom_site_aniso_U_23
_atom_site_aniso_U_13
_atom_site_aniso_U_12
Au1 0.01070(5) 0.01446(6) 0.01000(5) 0.00034(5) -0.00017(4) 0.00501(5)
Ag1 0.02391(13) 0.02427(13) 0.01079(11) -0.00002(10) 0.00000(10) 0.01468(11)
B1 0.037(2) 0.022(2) 0.021(2) 0.0021(18) 0.0028(19) 0.0154(19)
B2 0.0190(19) 0.021(2) 0.026(2) -0.0016(16) -0.0012(16) 0.0105(17)
F1 0.0468(16) 0.0506(17) 0.0348(16) 0.0009(13) -0.0003(13) 0.0364(15)
F2 0.0458(16) 0.0409(15) 0.0201(13) 0.0009(11) -0.0029(11) 0.0263(13)
F3 0.0404(15) 0.0332(14) 0.0240(13) -0.0031(11) 0.0064(11) 0.0192(12)
F4 0.065(2) 0.0272(14) 0.0404(18) -0.0046(14) 0.0041(16) 0.0070(14)
F5 0.0337(14) 0.0197(12) 0.0438(17) -0.0028(11) -0.0023(12) 0.0098(11)
F6 0.0326(14) 0.0314(13) 0.0364(15) 0.0115(12) 0.0022(12) 0.0142(11)
F7 0.0259(13) 0.0420(15) 0.0392(16) -0.0144(13) 0.0035(11) 0.0142(12)
F8 0.0246(12) 0.0323(13) 0.0443(17) 0.0001(12) -0.0056(11) 0.0149(11)
N1 0.0129(12) 0.0100(12) 0.0143(14) -0.0005(10) -0.0020(11) 0.0042(10)
N2 0.0133(13) 0.0138(13) 0.0158(14) -0.0023(11) -0.0046(10) 0.0052(11)
N3 0.0104(12) 0.0262(15) 0.0168(16) -0.0027(13) 0.0000(11) 0.0042(11)
N4 0.0158(14) 0.0195(15) 0.0163(15) -0.0031(12) -0.0009(11) 0.0027(12)
N5 0.0259(17) 0.0285(17) 0.0226(17) 0.0015(14) 0.0022(14) 0.0154(14)
N6 0.0177(15) 0.0186(14) 0.0137(15) -0.0003(11) -0.0001(11) 0.0089(12)
C10 0.0182(17) 0.0231(19) 0.035(2) 0.0055(16) -0.0016(16) 0.0101(15)
N8 0.0211(16) 0.0186(15) 0.0138(16) 0.0004(11) 0.0013(13) 0.0069(12)
C24 0.0207(18) 0.0209(18) 0.025(2) -0.0003(15) -0.0022(15) 0.0070(15)
C1 0.0150(14) 0.0156(15) 0.0121(17) 0.0000(11) 0.0009(11) 0.0088(12)
C2 0.0122(15) 0.0138(15) 0.026(2) -0.0008(13) -0.0047(14) 0.0013(12)
C3 0.0139(15) 0.0161(16) 0.0205(18) -0.0040(13) -0.0050(13) 0.0034(13)
C4 0.0137(15) 0.0166(15) 0.0153(17) 0.0029(12) 0.0002(12) 0.0065(13)
C5 0.0221(17) 0.0166(15) 0.0180(18) 0.0019(14) 0.0008(15) 0.0087(13)
C6 0.033(2) 0.0225(19) 0.025(2) 0.0006(15) 0.0023(17) 0.0183(17)
C7 0.0228(18) 0.0239(18) 0.026(2) 0.0058(15) 0.0006(15) 0.0162(16)
C8 0.0180(16) 0.0204(17) 0.0195(19) 0.0032(13) -0.0019(13) 0.0098(14)
C9 0.0183(16) 0.0163(16) 0.0143(16) -0.0009(12) -0.0034(12) 0.0082(13)
N7 0.0192(15) 0.0168(14) 0.0235(17) 0.0044(12) -0.0006(12) 0.0087(12)
C13 0.0230(18) 0.0164(16) 0.0219(19) 0.0023(14) -0.0007(14) 0.0081(14)
C12 0.0253(19) 0.0233(19) 0.030(2) -0.0005(16) -0.0058(16) 0.0146(16)
C11 0.024(2) 0.029(2) 0.042(3) 0.0041(18) -0.0021(18) 0.0179(18)
C15 0.0181(16) 0.0218(16) 0.0113(17) 0.0008(13) -0.0003(12) 0.0096(13)
C16 0.0108(16) 0.037(2) 0.025(2) -0.0097(17) -0.0018(14) 0.0019(16)
C17 0.0151(17) 0.030(2) 0.026(2) -0.0054(17) -0.0018(15) -0.0002(16)
C18 0.0237(19) 0.0211(18) 0.022(2) 0.0009(14) -0.0015(15) 0.0062(16)
C19 0.0216(19) 0.030(2) 0.027(2) -0.0009(17) 0.0029(16) 0.0075(17)
C20 0.025(2) 0.025(2) 0.027(2) -0.0017(17) -0.0028(17) -0.0013(17)
C21 0.0263(19) 0.0203(17) 0.018(2) -0.0039(15) -0.0016(15) -0.0004(15)
C22 0.0228(18) 0.0140(15) 0.0149(18) 0.0030(13) 0.0026(13) 0.0042(14)
C23 0.0206(17) 0.0142(15) 0.0161(17) 0.0001(13) 0.0012(13) 0.0041(13)
N9 0.0265(17) 0.0246(17) 0.0202(18) -0.0040(13) -0.0037(13) 0.0104(14)
C27 0.041(2) 0.026(2) 0.020(2) -0.0052(16) -0.0037(17) 0.0172(19)
C26 0.037(2) 0.025(2) 0.029(2) 0.0049(17) 0.0052(18) 0.0183(19)
C25 0.0246(19) 0.0220(19) 0.024(2) 0.0020(15) 0.0008(15) 0.0101(16)
C28 0.030(2) 0.0205(19) 0.039(3) -0.0007(17) -0.0068(19) 0.0097(17)
C29 0.047(3) 0.041(3) 0.092(5) 0.001(3) -0.017(3) 0.033(3)
N1S 0.070(4) 0.074(4) 0.108(6) -0.016(4) -0.015(4) 0.047(4)
C1S 0.054(3) 0.056(3) 0.054(4) 0.006(3) 0.003(3) 0.028(3)
C2S 0.045(3) 0.068(4) 0.052(4) -0.020(3) -0.018(3) 0.036(3)

loop_
_atom_type_symbol
_atom_type_description
_atom_type_scat_dispersion_real
_atom_type_scat_dispersion_imag
_atom_type_scat_source
C C 0.0033 0.0016 'International Tables Vol C Tables 4.2.6.8 and 6.1.1.4'
H H 0.0000 0.0000 'International Tables Vol C Tables 4.2.6.8 and 6.1.1.4'
B B 0.0013 0.0007 'International Tables Vol C Tables 4.2.6.8 and 6.1.1.4'
N N 0.0061 0.0033 'International Tables Vol C Tables 4.2.6.8 and 6.1.1.4'
F F 0.0171 0.0103 'International Tables Vol C Tables 4.2.6.8 and 6.1.1.4'
Ag Ag -0.8971 1.1015 'International Tables Vol C Tables 4.2.6.8 and 6.1.1.4'
Au Au -2.0133 8.8022 'International Tables Vol C Tables 4.2.6.8 and 6.1.1.4'

loop_
_geom_angle_atom_site_label_1
_geom_angle_atom_site_label_2
_geom_angle_atom_site_label_3
_geom_angle
_geom_angle_site_symmetry_1
_geom_angle_site_symmetry_3
_geom_angle_publ_flag
C15 Au1 C1 176.13(14) . . ?
C15 Au1 Ag1 79.69(10) . 5_664 ?
C1 Au1 Ag1 99.98(10) . 5_664 ?
C15 Au1 Ag1 105.33(10) . . ?
C1 Au1 Ag1 74.56(10) . . ?
Ag1 Au1 Ag1 171.823(11) 5_664 . ?
N5 Ag1 N6 139.06(13) . . ?
N5 Ag1 N8 117.72(13) . . ?
N6 Ag1 N8 101.86(10) . . ?
N5 Ag1 Au1 100.65(10) . 6_545 ?
N6 Ag1 Au1 99.11(9) . 6_545 ?
N8 Ag1 Au1 75.08(8) . 6_545 ?
N5 Ag1 Au1 90.97(10) . . ?
N6 Ag1 Au1 76.22(8) . . ?
N8 Ag1 Au1 93.02(8) . . ?
Au1 Ag1 Au1 166.219(12) 6_545 . ?
F4 B1 F3 109.0(4) . . ?
F4 B1 F1 110.1(4) . . ?
F3 B1 F1 109.5(4) . . ?
F4 B1 F2 109.4(4) . . ?
F3 B1 F2 109.2(3) . . ?
F1 B1 F2 109.6(4) . . ?
F8 B2 F5 111.1(3) . . ?
F8 B2 F6 110.1(3) . . ?
F5 B2 F6 108.2(4) . . ?
F8 B2 F7 109.2(4) . . ?
F5 B2 F7 109.1(3) . . ?
F6 B2 F7 109.1(3) . . ?
C1 N1 C2 111.0(3) . . ?
C1 N1 C4 123.7(3) . . ?
C2 N1 C4 125.0(3) . . ?
C1 N2 C3 111.1(3) . . ?
C1 N2 C9 123.8(3) . . ?
C3 N2 C9 125.1(3) . . ?
C15 N3 C16 111.1(3) . . ?
C15 N3 C22 124.9(3) . 5_664 ?
C16 N3 C22 123.7(3) . 5_664 ?
C15 N4 C17 111.0(3) . . ?
C15 N4 C23 124.6(3) . . ?
C17 N4 C23 124.4(3) . . ?
C28 N5 Ag1 169.7(4) . . ?
C4 N6 C8 117.0(4) . . ?
C4 N6 Ag1 121.0(3) . . ?
C8 N6 Ag1 122.0(3) . . ?
C9 C10 C11 116.9(4) . . ?
C22 N8 C18 116.9(4) . . ?
C22 N8 Ag1 125.6(3) . . ?
C18 N8 Ag1 117.5(3) . . ?
C23 C24 C25 117.6(4) . . ?
N2 C1 N1 104.4(3) . . ?
N2 C1 Au1 128.4(2) . . ?
N1 C1 Au1 127.2(2) . . ?
C3 C2 N1 106.2(3) . . ?
C2 C3 N2 107.3(3) . . ?
N6 C4 C5 124.8(4) . . ?
N6 C4 N1 115.9(3) . . ?
C5 C4 N1 119.3(3) . . ?
C4 C5 C6 117.7(4) . . ?
C7 C6 C5 118.7(4) . . ?
C6 C7 C8 119.3(4) . . ?
N6 C8 C7 122.5(4) . . ?
N7 C9 C10 125.1(3) . . ?
N7 C9 N2 115.9(3) . . ?
C10 C9 N2 118.9(3) . . ?
C9 N7 C13 116.6(3) . . ?
N7 C13 C12 123.7(4) . . ?
C11 C12 C13 118.4(4) . . ?
C12 C11 C10 119.3(4) . . ?
N4 C15 N3 104.2(3) . . ?
N4 C15 Au1 130.8(3) . . ?
N3 C15 Au1 124.4(3) . . ?
C17 C16 N3 106.6(4) . . ?
C16 C17 N4 107.1(4) . . ?
N8 C18 C19 123.1(4) . . ?
C18 C19 C20 118.4(4) . . ?
C21 C20 C19 119.9(4) . . ?
C20 C21 C22 117.4(4) . . ?
N8 C22 C21 124.3(4) . . ?
N8 C22 N3 116.8(4) . 6_545 ?
C21 C22 N3 118.9(4) . 6_545 ?
N9 C23 C24 125.0(4) . . ?
N9 C23 N4 114.3(3) . . ?
C24 C23 N4 120.7(3) . . ?
C27 N9 C23 116.8(4) . . ?
N9 C27 C26 123.0(4) . . ?
C25 C26 C27 118.3(4) . . ?
C26 C25 C24 119.1(4) . . ?
N5 C28 C29 177.5(6) . . ?
N1S C2S C1S 176.4(8) . . ?

loop_
_geom_bond_atom_site_label_1
_geom_bond_atom_site_label_2
_geom_bond_distance
_geom_bond_site_symmetry_2
_geom_bond_publ_flag
Au1 C15 2.011(4) . ?
Au1 C1 2.016(3) . ?
Au1 Ag1 2.8371(4) 5_664 ?
Au1 Ag1 2.9027(3) . ?
Ag1 N5 2.221(3) . ?
Ag1 N6 2.322(4) . ?
Ag1 N8 2.394(4) . ?
Ag1 Au1 2.8368(4) 6_545 ?
B1 F4 1.381(6) . ?
B1 F3 1.387(6) . ?
B1 F1 1.388(6) . ?
B1 F2 1.399(6) . ?
B2 F8 1.387(5) . ?
B2 F5 1.396(5) . ?
B2 F6 1.397(6) . ?
B2 F7 1.400(5) . ?
N1 C1 1.358(4) . ?
N1 C2 1.395(4) . ?
N1 C4 1.447(4) . ?
N2 C1 1.354(4) . ?
N2 C3 1.385(5) . ?
N2 C9 1.439(5) . ?
N3 C15 1.364(5) . ?
N3 C16 1.389(5) . ?
N3 C22 1.423(5) 5_664 ?
N4 C15 1.358(5) . ?
N4 C17 1.390(5) . ?
N4 C23 1.431(5) . ?
N5 C28 1.133(5) . ?
N6 C4 1.335(5) . ?
N6 C8 1.343(5) . ?
C10 C9 1.382(6) . ?
C10 C11 1.406(6) . ?
N8 C22 1.326(5) . ?
N8 C18 1.343(6) . ?
C24 C23 1.385(5) . ?
C24 C25 1.391(6) . ?
C2 C3 1.342(5) . ?
C4 C5 1.371(5) . ?
C5 C6 1.391(6) . ?
C6 C7 1.383(6) . ?
C7 C8 1.384(5) . ?
C9 N7 1.334(5) . ?
N7 C13 1.339(5) . ?
C13 C12 1.391(6) . ?
C12 C11 1.380(6) . ?
C16 C17 1.341(7) . ?
C18 C19 1.378(6) . ?
C19 C20 1.386(6) . ?
C20 C21 1.363(7) . ?
C21 C22 1.394(6) . ?
C22 N3 1.423(5) 6_545 ?
C23 N9 1.339(5) . ?
N9 C27 1.332(5) . ?
C27 C26 1.416(7) . ?
C26 C25 1.387(6) . ?
C28 C29 1.479(7) . ?
N1S C2S 1.195(8) . ?
C1S C2S 1.454(9) . ?

loop_
_geom_torsion_atom_site_label_1
_geom_torsion_atom_site_label_2
_geom_torsion_atom_site_label_3
_geom_torsion_atom_site_label_4
_geom_torsion
_geom_torsion_site_symmetry_1
_geom_torsion_site_symmetry_2
_geom_torsion_site_symmetry_3
_geom_torsion_site_symmetry_4
_geom_torsion_publ_flag
C15 Au1 Ag1 N5 110.99(14) . . . . ?
C1 Au1 Ag1 N5 -73.02(14) . . . . ?
Ag1 Au1 Ag1 N5 -121.90(12) 5_664 . . . ?
C15 Au1 Ag1 N6 -108.31(14) . . . . ?
C1 Au1 Ag1 N6 67.68(13) . . . . ?
Ag1 Au1 Ag1 N6 18.79(12) 5_664 . . . ?
C15 Au1 Ag1 N8 -6.83(14) . . . . ?
C1 Au1 Ag1 N8 169.16(13) . . . . ?
Ag1 Au1 Ag1 N8 120.27(11) 5_664 . . . ?
C15 Au1 Ag1 Au1 -36.72(12) . . . 6_545 ?
C1 Au1 Ag1 Au1 139.27(11) . . . 6_545 ?
Ag1 Au1 Ag1 Au1 90.38(11) 5_664 . . 6_545 ?
N6 Ag1 N5 C28 -100(2) . . . . ?
N8 Ag1 N5 C28 64(2) . . . . ?
Au1 Ag1 N5 C28 142(2) 6_545 . . . ?
Au1 Ag1 N5 C28 -30(2) . . . . ?
N5 Ag1 N6 C4 13.2(4) . . . . ?
N8 Ag1 N6 C4 -152.2(3) . . . . ?
Au1 Ag1 N6 C4 131.3(3) 6_545 . . . ?
Au1 Ag1 N6 C4 -61.9(3) . . . . ?
N5 Ag1 N6 C8 -167.2(3) . . . . ?
N8 Ag1 N6 C8 27.4(3) . . . . ?
Au1 Ag1 N6 C8 -49.1(3) 6_545 . . . ?
Au1 Ag1 N6 C8 117.7(3) . . . . ?
N5 Ag1 N8 C22 39.0(3) . . . . ?
N6 Ag1 N8 C22 -151.7(3) . . . . ?
Au1 Ag1 N8 C22 -55.3(3) 6_545 . . . ?
Au1 Ag1 N8 C22 131.7(3) . . . . ?
N5 Ag1 N8 C18 -144.4(3) . . . . ?
N6 Ag1 N8 C18 24.8(3) . . . . ?
Au1 Ag1 N8 C18 121.2(3) 6_545 . . . ?
Au1 Ag1 N8 C18 -51.7(3) . . . . ?
C3 N2 C1 N1 0.0(4) . . . . ?
C9 N2 C1 N1 178.2(3) . . . . ?
C3 N2 C1 Au1 178.2(3) . . . . ?
C9 N2 C1 Au1 -3.6(5) . . . . ?
C2 N1 C1 N2 0.6(4) . . . . ?
C4 N1 C1 N2 175.4(3) . . . . ?
C2 N1 C1 Au1 -177.7(3) . . . . ?
C4 N1 C1 Au1 -2.9(5) . . . . ?
C15 Au1 C1 N2 -151(2) . . . . ?
Ag1 Au1 C1 N2 -66.7(3) 5_664 . . . ?
Ag1 Au1 C1 N2 119.5(3) . . . . ?
C15 Au1 C1 N1 26(3) . . . . ?
Ag1 Au1 C1 N1 111.1(3) 5_664 . . . ?
Ag1 Au1 C1 N1 -62.6(3) . . . . ?
C1 N1 C2 C3 -0.9(4) . . . . ?
C4 N1 C2 C3 -175.6(3) . . . . ?
N1 C2 C3 N2 0.9(4) . . . . ?
C1 N2 C3 C2 -0.6(4) . . . . ?
C9 N2 C3 C2 -178.8(3) . . . . ?
C8 N6 C4 C5 1.5(6) . . . . ?
Ag1 N6 C4 C5 -178.9(3) . . . . ?
C8 N6 C4 N1 -176.4(3) . . . . ?
Ag1 N6 C4 N1 3.3(4) . . . . ?
C1 N1 C4 N6 52.7(5) . . . . ?
C2 N1 C4 N6 -133.2(4) . . . . ?
C1 N1 C4 C5 -125.3(4) . . . . ?
C2 N1 C4 C5 48.8(5) . . . . ?
N6 C4 C5 C6 -1.6(6) . . . . ?
N1 C4 C5 C6 176.2(3) . . . . ?
C4 C5 C6 C7 0.0(6) . . . . ?
C5 C6 C7 C8 1.5(6) . . . . ?
C4 N6 C8 C7 0.2(6) . . . . ?
Ag1 N6 C8 C7 -179.5(3) . . . . ?
C6 C7 C8 N6 -1.6(6) . . . . ?
C11 C10 C9 N7 0.3(6) . . . . ?
C11 C10 C9 N2 179.2(4) . . . . ?
C1 N2 C9 N7 37.9(5) . . . . ?
C3 N2 C9 N7 -144.1(4) . . . . ?
C1 N2 C9 C10 -141.1(4) . . . . ?
C3 N2 C9 C10 36.9(5) . . . . ?
C10 C9 N7 C13 0.5(6) . . . . ?
N2 C9 N7 C13 -178.4(3) . . . . ?
C9 N7 C13 C12 -1.1(6) . . . . ?
N7 C13 C12 C11 0.9(7) . . . . ?
C13 C12 C11 C10 -0.1(7) . . . . ?
C9 C10 C11 C12 -0.5(7) . . . . ?
C17 N4 C15 N3 -2.1(4) . . . . ?
C23 N4 C15 N3 180.0(3) . . . . ?
C17 N4 C15 Au1 169.2(3) . . . . ?
C23 N4 C15 Au1 -8.7(6) . . . . ?
C16 N3 C15 N4 2.3(4) . . . . ?
C22 N3 C15 N4 175.7(4) 5_664 . . . ?
C16 N3 C15 Au1 -169.7(3) . . . . ?
C22 N3 C15 Au1 3.6(5) 5_664 . . . ?
C1 Au1 C15 N4 -151(2) . . . . ?
Ag1 Au1 C15 N4 123.4(4) 5_664 . . . ?
Ag1 Au1 C15 N4 -63.2(4) . . . . ?
C1 Au1 C15 N3 19(3) . . . . ?
Ag1 Au1 C15 N3 -66.7(3) 5_664 . . . ?
Ag1 Au1 C15 N3 106.6(3) . . . . ?
C15 N3 C16 C17 -1.7(5) . . . . ?
C22 N3 C16 C17 -175.1(4) 5_664 . . . ?
N3 C16 C17 N4 0.3(5) . . . . ?
C15 N4 C17 C16 1.2(5) . . . . ?
C23 N4 C17 C16 179.1(4) . . . . ?
C22 N8 C18 C19 -0.3(6) . . . . ?
Ag1 N8 C18 C19 -177.2(3) . . . . ?
N8 C18 C19 C20 -0.7(7) . . . . ?
C18 C19 C20 C21 1.1(7) . . . . ?
C19 C20 C21 C22 -0.5(7) . . . . ?
C18 N8 C22 C21 1.0(6) . . . . ?
Ag1 N8 C22 C21 177.6(3) . . . . ?
C18 N8 C22 N3 -178.2(3) . . . 6_545 ?
Ag1 N8 C22 N3 -1.6(5) . . . 6_545 ?
C20 C21 C22 N8 -0.6(7) . . . . ?
C20 C21 C22 N3 178.6(4) . . . 6_545 ?
C25 C24 C23 N9 -3.3(6) . . . . ?
C25 C24 C23 N4 179.0(3) . . . . ?
C15 N4 C23 N9 145.2(4) . . . . ?
C17 N4 C23 N9 -32.4(5) . . . . ?
C15 N4 C23 C24 -36.8(6) . . . . ?
C17 N4 C23 C24 145.6(4) . . . . ?
C24 C23 N9 C27 1.8(6) . . . . ?
N4 C23 N9 C27 179.7(3) . . . . ?
C23 N9 C27 C26 1.5(6) . . . . ?
N9 C27 C26 C25 -3.1(7) . . . . ?
C27 C26 C25 C24 1.6(6) . . . . ?
C23 C24 C25 C26 1.3(6) . . . . ?
Ag1 N5 C28 C29 48(13) . . . . ?
